data_2021287
loop_
_publ_author_name
'Owczarzak, Agata'
'Przyby\/l, Anna K.'
'Kubicki, Maciej'

_publ_section_title
;
 Different cationic forms of (--)-cytisine in the crystal structures of
 its simple inorganic salts
;
_journal_coeditor_code YF3149
_journal_issue 11
_journal_name_full 'Acta Crystallographica Section C'
_journal_page_first
;
;
_journal_paper_doi 10.1107/S2053229618012585
_journal_volume 74
_journal_year 2018
_chemical_absolute_configuration rmad
_chemical_formula_iupac 'C22 H31 N4 O2 3+, 3Br -'
_chemical_formula_moiety 'C22 H31 N4 O2 3+, 3(Br -)'
_chemical_formula_sum 'C22 H31 Br3 N4 O2'
_chemical_formula_weight 623.24
_chemical_name_common
;
Hydrogen dicytisinium tribromide
;
_chemical_name_systematic
;
Hydrogen bis(6-oxo-7,11-diazatricyclo[7.3.1.0^2,7^]trideca-2,4-dien-11-ium)
tribromide
;
_space_group_crystal_system monoclinic
_space_group_IT_number 4
_space_group_name_Hall 'P 2yb'
_space_group_name_H-M_alt 'P 1 21 1'
_symmetry_space_group_name_Hall 'P 2yb'
_symmetry_space_group_name_H-M 'P 1 21 1'
_atom_sites_solution_hydrogens mixed
_audit_creation_method SHELXL-2014/7
_cell_angle_alpha 90
_cell_angle_beta 97.4435(12)
_cell_angle_gamma 90
_cell_formula_units_Z 2
_cell_length_a 10.78898(14)
_cell_length_b 7.84934(11)
_cell_length_c 14.37986(17)
_cell_measurement_reflns_used 4853
_cell_measurement_temperature 130.0(10)
_cell_measurement_theta_max 75.1320
_cell_measurement_theta_min 3.0970
_cell_volume 1207.52(3)
_computing_cell_refinement
;
CrysAlisPro 1.171.38.43 (Rigaku OD, 2015)
;
_computing_data_collection
;
CrysAlisPro 1.171.38.43 (Rigaku OD, 2015)
;
_computing_data_reduction
;
CrysAlisPro 1.171.38.43 (Rigaku OD, 2015)
;
_computing_molecular_graphics
;
Mercury (Macrae <i>et al.</i>,  2008)
;
_computing_publication_material
;
SHELXL2014 (Sheldrick, 2015b)
;
_computing_structure_refinement
;
SHELXL2014 (Sheldrick, 2015b)
;
_computing_structure_solution
;
SHELXT (Sheldrick, 2015a)
;
_diffrn_ambient_temperature 130.0(10)
_diffrn_detector 'CCD plate'
_diffrn_detector_area_resol_mean 5.2679
_diffrn_measured_fraction_theta_full 0.987
_diffrn_measured_fraction_theta_max 0.962
_diffrn_measurement_device 'four-circle diffractometer'
_diffrn_measurement_device_type 'Rigaku OD SuperNova Dual source diffractometer with an Atlas detector'
_diffrn_measurement_method '\w scan'
_diffrn_radiation_monochromator mirror
_diffrn_radiation_probe x-ray
_diffrn_radiation_type 'Cu K\a'
_diffrn_radiation_wavelength 1.54184
_diffrn_reflns_av_R_equivalents 0.0186
_diffrn_reflns_av_unetI/netI 0.0227
_diffrn_reflns_limit_h_max 13
_diffrn_reflns_limit_h_min -13
_diffrn_reflns_limit_k_max 9
_diffrn_reflns_limit_k_min -9
_diffrn_reflns_limit_l_max 17
_diffrn_reflns_limit_l_min -16
_diffrn_reflns_number 5286
_diffrn_reflns_theta_full 67.500
_diffrn_reflns_theta_max 75.444
_diffrn_reflns_theta_min 3.099
_diffrn_source 'micro-focus sealed X-ray tube'
_exptl_absorpt_coefficient_mu 6.410
_exptl_absorpt_correction_T_max 1.00000
_exptl_absorpt_correction_T_min 0.39142
_exptl_absorpt_correction_type multi-scan
_exptl_absorpt_process_details
;
(CrysAlis PRO; Rigaku OD, 2015)
;
_exptl_crystal_colour 'pale red'
_exptl_crystal_density_diffrn 1.714
_exptl_crystal_description prism
_exptl_crystal_F_000 624
_exptl_crystal_size_max 0.35
_exptl_crystal_size_mid 0.15
_exptl_crystal_size_min 0.15
_refine_diff_density_max 0.451
_refine_diff_density_min -0.501
_refine_ls_abs_structure_details
;
Flack <i>x</i> determined using 1235 quotients [(I+)-(I-)]/[(I+)+(I-)]
(Parsons <i>et al.</i>,  2013)
;
_refine_ls_abs_structure_Flack 0.007(12)
_refine_ls_extinction_method none
_refine_ls_goodness_of_fit_ref 1.127
_refine_ls_hydrogen_treatment constr
_refine_ls_matrix_type full
_refine_ls_number_parameters 280
_refine_ls_number_reflns 3843
_refine_ls_number_restraints 1
_refine_ls_restrained_S_all 1.127
_refine_ls_R_factor_all 0.0233
_refine_ls_R_factor_gt 0.0233
_refine_ls_shift/su_max 0.001
_refine_ls_shift/su_mean 0.000
_refine_ls_structure_factor_coef Fsqd
_refine_ls_weighting_details 'w=1/[\s^2^(Fo^2^)+(0.0428P)^2^+0.5197P] where P=(Fo^2^+2Fc^2^)/3'
_refine_ls_weighting_scheme calc
_refine_ls_wR_factor_gt 0.0641
_refine_ls_wR_factor_ref 0.0641
_reflns_number_gt 3835
_reflns_number_total 3843
_reflns_threshold_expression 'I > 2\s(I)'
_cod_data_source_file yf3149sup1.cif
_cod_data_source_block 8
_cod_database_code 2021287
_shelx_space_group_comment
;
The symmetry employed for this shelxl refinement is uniquely defined
by the following loop, which should always be used as a source of
symmetry information in preference to the above space-group names.
They are only intended as comments.
;

loop_
_space_group_symop_operation_xyz
'x, y, z'
'-x, y+1/2, -z'

loop_
_atom_site_type_symbol
_atom_site_label
_atom_site_fract_x
_atom_site_fract_y
_atom_site_fract_z
_atom_site_U_iso_or_equiv
_atom_site_adp_type
_atom_site_calc_flag
_atom_site_occupancy
N N1A 0.3748(3) 0.8219(4) 0.1300(2) 0.0145(6) Uani d 1
C C2A 0.4453(3) 0.6835(5) 0.1630(3) 0.0160(7) Uani d 1
O O2A 0.4911(2) 0.6859(4) 0.2496(2) 0.0214(6) Uani d 1
H H2 0.5193 0.5486 0.2855 0.026 Uiso d 1
C C3A 0.4626(3) 0.5503(6) 0.1001(3) 0.0204(8) Uani d 1
H H3A 0.5129 0.4548 0.1208 0.024 Uiso calc 1
C C4A 0.4069(4) 0.5588(5) 0.0094(3) 0.0210(8) Uani d 1
H H4A 0.4175 0.4681 -0.0326 0.025 Uiso calc 1
C C5A 0.3344(4) 0.6999(6) -0.0222(3) 0.0200(8) Uani d 1
H H5A 0.2959 0.7047 -0.0854 0.024 Uiso calc 1
C C6A 0.3189(3) 0.8317(5) 0.0382(3) 0.0156(7) Uani d 1
C C7A 0.2367(4) 0.9825(6) 0.0085(3) 0.0199(8) Uani d 1
H H7A 0.2436 1.0078 -0.0588 0.024 Uiso calc 1
C C8A 0.2760(4) 1.1407(6) 0.0662(3) 0.0217(8) Uani d 1
H H8A 0.2197 1.2371 0.0463 0.026 Uiso calc 1
H H8B 0.3625 1.1735 0.0582 0.026 Uiso calc 1
C C9A 0.2675(4) 1.0944(6) 0.1687(3) 0.0201(8) Uani d 1
H H9A 0.2899 1.1985 0.2073 0.024 Uiso calc 1
C C10A 0.3634(4) 0.9585(5) 0.2007(3) 0.0189(7) Uani d 1
H H10A 0.4460 1.0138 0.2165 0.023 Uiso calc 1
H H10B 0.3410 0.9053 0.2586 0.023 Uiso calc 1
C C11A 0.1339(4) 1.0467(6) 0.1811(3) 0.0215(8) Uani d 1
H H11A 0.1312 1.0112 0.2469 0.026 Uiso calc 1
H H11B 0.0798 1.1482 0.1689 0.026 Uiso calc 1
N N12A 0.0836(3) 0.9063(5) 0.1174(2) 0.0203(7) Uani d 1
H H12A 0.0009 0.8927 0.1219 0.024 Uiso calc 1
H H12B 0.1232 0.8076 0.1365 0.024 Uiso calc 1
C C13A 0.0994(4) 0.9380(6) 0.0170(3) 0.0223(8) Uani d 1
H H13A 0.0446 1.0331 -0.0078 0.027 Uiso calc 1
H H13B 0.0746 0.8351 -0.0206 0.027 Uiso calc 1
N N1B 0.6912(3) 0.2097(5) 0.3658(2) 0.0146(6) Uani d 1
C C2B 0.6614(3) 0.3610(5) 0.3215(2) 0.0171(7) Uani d 1
O O2B 0.5475(3) 0.4113(5) 0.3214(2) 0.0264(7) Uani d 1
C C3B 0.7525(4) 0.4503(5) 0.2800(3) 0.0195(8) Uani d 1
H H3B 0.7331 0.5563 0.2497 0.023 Uiso calc 1
C C4B 0.8699(4) 0.3821(6) 0.2839(3) 0.0219(8) Uani d 1
H H4B 0.9326 0.4413 0.2562 0.026 Uiso calc 1
C C5B 0.8979(3) 0.2266(6) 0.3282(3) 0.0209(8) Uani d 1
H H5B 0.9794 0.1799 0.3303 0.025 Uiso calc 1
C C6B 0.8084(3) 0.1406(5) 0.3689(2) 0.0155(7) Uani d 1
C C7B 0.8334(4) -0.0308(6) 0.4145(3) 0.0223(8) Uani d 1
H H7B 0.8946 -0.0924 0.3800 0.027 Uiso calc 1
C C8B 0.7137(5) -0.1368(6) 0.4071(3) 0.0278(9) Uani d 1
H H8C 0.6780 -0.1518 0.3407 0.033 Uiso calc 1
H H8D 0.7309 -0.2505 0.4356 0.033 Uiso calc 1
C C9B 0.6236(4) -0.0377(6) 0.4601(3) 0.0248(9) Uani d 1
H H9B 0.5453 -0.1066 0.4576 0.030 Uiso calc 1
C C10B 0.5890(3) 0.1302(6) 0.4114(3) 0.0202(8) Uani d 1
H H10C 0.5162 0.1113 0.3631 0.024 Uiso calc 1
H H10D 0.5630 0.2111 0.4580 0.024 Uiso calc 1
C C11B 0.6761(4) -0.0171(6) 0.5633(3) 0.0257(9) Uani d 1
H H11C 0.6177 0.0526 0.5952 0.031 Uiso calc 1
H H11D 0.6829 -0.1305 0.5937 0.031 Uiso calc 1
N N12B 0.8015(3) 0.0661(5) 0.5747(2) 0.0200(7) Uani d 1
H H12C 0.7920 0.1778 0.5586 0.024 Uiso calc 1
H H12D 0.8343 0.0614 0.6362 0.024 Uiso calc 1
C C13B 0.8911(4) -0.0136(6) 0.5173(3) 0.0248(9) Uani d 1
H H13C 0.9152 -0.1277 0.5429 0.030 Uiso calc 1
H H13D 0.9676 0.0570 0.5210 0.030 Uiso calc 1
Br Br1 0.77209(4) 0.47581(5) 0.56257(3) 0.02476(12) Uani d 1
Br Br2 0.15819(3) 0.52783(5) 0.19735(2) 0.01681(10) Uani d 1
Br Br3 0.80557(4) 0.85617(5) 0.16266(3) 0.02158(11) Uani d 1

loop_
_atom_site_aniso_label
_atom_site_aniso_U_11
_atom_site_aniso_U_22
_atom_site_aniso_U_33
_atom_site_aniso_U_12
_atom_site_aniso_U_13
_atom_site_aniso_U_23
N1A 0.0151(12) 0.0121(16) 0.0168(14) -0.0026(12) 0.0038(11) -0.0011(12)
C2A 0.0133(14) 0.0153(19) 0.0201(17) 0.0010(15) 0.0047(13) 0.0016(15)
O2A 0.0207(12) 0.0219(16) 0.0207(13) 0.0049(12) -0.0008(10) 0.0001(11)
C3A 0.0170(15) 0.017(2) 0.0278(19) 0.0038(15) 0.0046(14) 0.0015(16)
C4A 0.0230(17) 0.018(2) 0.0242(19) -0.0004(16) 0.0102(14) -0.0037(16)
C5A 0.0220(17) 0.020(2) 0.0190(18) -0.0029(16) 0.0061(14) -0.0024(16)
C6A 0.0190(15) 0.0153(19) 0.0131(16) -0.0021(15) 0.0043(12) 0.0028(14)
C7A 0.0293(19) 0.0157(19) 0.0152(16) 0.0031(16) 0.0043(14) 0.0033(15)
C8A 0.0290(19) 0.0131(19) 0.0236(19) 0.0032(16) 0.0057(15) 0.0070(16)
C9A 0.0274(19) 0.0148(18) 0.0186(17) 0.0027(16) 0.0044(14) -0.0027(15)
C10A 0.0238(17) 0.0159(19) 0.0165(17) -0.0003(16) 0.0005(13) -0.0043(15)
C11A 0.0259(18) 0.021(2) 0.0176(17) 0.0072(18) 0.0044(14) -0.0016(16)
N12A 0.0189(14) 0.0191(16) 0.0234(16) 0.0038(13) 0.0045(12) 0.0052(14)
C13A 0.0234(18) 0.023(2) 0.0191(19) 0.0046(17) -0.0013(14) 0.0015(16)
N1B 0.0149(13) 0.0150(15) 0.0142(14) 0.0018(13) 0.0034(11) 0.0027(12)
C2B 0.0180(15) 0.0194(19) 0.0141(16) 0.0034(16) 0.0035(12) 0.0000(15)
O2B 0.0198(12) 0.0317(17) 0.0284(15) 0.0112(13) 0.0064(11) 0.0119(13)
C3B 0.0248(18) 0.017(2) 0.0167(17) -0.0021(16) 0.0033(14) 0.0020(15)
C4B 0.0196(16) 0.025(2) 0.0219(18) -0.0070(17) 0.0070(14) -0.0016(17)
C5B 0.0164(16) 0.029(2) 0.0185(17) 0.0022(16) 0.0049(13) -0.0032(16)
C6B 0.0157(16) 0.0169(19) 0.0140(15) 0.0035(15) 0.0023(12) -0.0045(15)
C7B 0.0310(19) 0.021(2) 0.0155(17) 0.0099(18) 0.0039(15) -0.0011(16)
C8B 0.046(2) 0.0142(19) 0.0219(19) -0.0024(19) 0.0006(17) -0.0006(17)
C9B 0.0287(19) 0.022(2) 0.024(2) -0.0116(18) 0.0020(15) 0.0047(17)
C10B 0.0151(16) 0.025(2) 0.0212(17) -0.0032(16) 0.0060(13) 0.0056(17)
C11B 0.0292(19) 0.027(2) 0.0212(19) -0.0043(18) 0.0060(15) 0.0069(18)
N12B 0.0291(16) 0.0174(19) 0.0132(14) -0.0003(14) 0.0024(12) -0.0004(12)
C13B 0.0263(19) 0.029(2) 0.0183(18) 0.0098(18) -0.0002(15) 0.0022(17)
Br1 0.0393(2) 0.0170(2) 0.01784(19) -0.00075(17) 0.00327(16) 0.00058(15)
Br2 0.01994(17) 0.01452(19) 0.01677(17) -0.00014(14) 0.00542(12) 0.00124(14)
Br3 0.02320(19) 0.0224(2) 0.01936(19) -0.00164(16) 0.00354(13) 0.00037(16)

loop_
_atom_type_symbol
_atom_type_description
_atom_type_scat_dispersion_real
_atom_type_scat_dispersion_imag
_atom_type_scat_source
C C 0.0181 0.0091 'International Tables Vol C Tables 4.2.6.8 and 6.1.1.4'
H H 0.0000 0.0000 'International Tables Vol C Tables 4.2.6.8 and 6.1.1.4'
N N 0.0311 0.0180 'International Tables Vol C Tables 4.2.6.8 and 6.1.1.4'
O O 0.0492 0.0322 'International Tables Vol C Tables 4.2.6.8 and 6.1.1.4'
Br Br -0.6763 1.2805 'International Tables Vol C Tables 4.2.6.8 and 6.1.1.4'

loop_
_geom_angle_atom_site_label_1
_geom_angle_atom_site_label_2
_geom_angle_atom_site_label_3
_geom_angle
C2A N1A C6A 121.8(3)
C2A N1A C10A 115.1(3)
C6A N1A C10A 123.2(3)
O2A C2A N1A 116.8(4)
O2A C2A C3A 124.7(4)
N1A C2A C3A 118.6(3)
C2A O2A H2 116.4
C4A C3A C2A 119.9(4)
C4A C3A H3A 120.1
C2A C3A H3A 120.1
C3A C4A C5A 120.5(4)
C3A C4A H4A 119.7
C5A C4A H4A 119.7
C6A C5A C4A 120.0(4)
C6A C5A H5A 120.0
C4A C5A H5A 120.0
C5A C6A N1A 119.3(4)
C5A C6A C7A 121.9(3)
N1A C6A C7A 118.8(3)
C6A C7A C8A 112.0(3)
C6A C7A C13A 109.6(3)
C8A C7A C13A 110.1(3)
C6A C7A H7A 108.3
C8A C7A H7A 108.3
C13A C7A H7A 108.3
C7A C8A C9A 106.5(3)
C7A C8A H8A 110.4
C9A C8A H8A 110.4
C7A C8A H8B 110.4
C9A C8A H8B 110.4
H8A C8A H8B 108.6
C10A C9A C11A 114.3(4)
C10A C9A C8A 109.6(3)
C11A C9A C8A 110.3(3)
C10A C9A H9A 107.5
C11A C9A H9A 107.5
C8A C9A H9A 107.5
N1A C10A C9A 114.3(3)
N1A C10A H10A 108.7
C9A C10A H10A 108.7
N1A C10A H10B 108.7
C9A C10A H10B 108.7
H10A C10A H10B 107.6
N12A C11A C9A 112.6(3)
N12A C11A H11A 109.1
C9A C11A H11A 109.1
N12A C11A H11B 109.1
C9A C11A H11B 109.1
H11A C11A H11B 107.8
C11A N12A C13A 113.1(3)
C11A N12A H12A 109.0
C13A N12A H12A 109.0
C11A N12A H12B 109.0
C13A N12A H12B 109.0
H12A N12A H12B 107.8
N12A C13A C7A 110.2(3)
N12A C13A H13A 109.6
C7A C13A H13A 109.6
N12A C13A H13B 109.6
C7A C13A H13B 109.6
H13A C13A H13B 108.1
C2B N1B C6B 121.3(3)
C2B N1B C10B 115.2(3)
C6B N1B C10B 123.5(3)
O2B C2B N1B 115.7(4)
O2B C2B C3B 124.5(4)
N1B C2B C3B 119.8(3)
C2B O2B H2 117.2
C4B C3B C2B 118.9(4)
C4B C3B H3B 120.6
C2B C3B H3B 120.6
C3B C4B C5B 120.4(4)
C3B C4B H4B 119.8
C5B C4B H4B 119.8
C6B C5B C4B 120.3(4)
C6B C5B H5B 119.9
C4B C5B H5B 119.9
C5B C6B N1B 119.3(4)
C5B C6B C7B 122.0(3)
N1B C6B C7B 118.7(3)
C6B C7B C8B 110.7(3)
C6B C7B C13B 111.6(4)
C8B C7B C13B 110.4(3)
C6B C7B H7B 108.0
C8B C7B H7B 108.0
C13B C7B H7B 108.0
C9B C8B C7B 106.0(4)
C9B C8B H8C 110.5
C7B C8B H8C 110.5
C9B C8B H8D 110.5
C7B C8B H8D 110.5
H8C C8B H8D 108.7
C10B C9B C8B 110.3(3)
C10B C9B C11B 113.3(4)
C8B C9B C11B 111.1(4)
C10B C9B H9B 107.3
C8B C9B H9B 107.3
C11B C9B H9B 107.3
N1B C10B C9B 114.5(3)
N1B C10B H10C 108.6
C9B C10B H10C 108.6
N1B C10B H10D 108.6
C9B C10B H10D 108.6
H10C C10B H10D 107.6
N12B C11B C9B 111.7(3)
N12B C11B H11C 109.3
C9B C11B H11C 109.3
N12B C11B H11D 109.3
C9B C11B H11D 109.3
H11C C11B H11D 107.9
C13B N12B C11B 113.6(3)
C13B N12B H12C 108.8
C11B N12B H12C 108.8
C13B N12B H12D 108.8
C11B N12B H12D 108.8
H12C N12B H12D 107.7
N12B C13B C7B 111.1(3)
N12B C13B H13C 109.4
C7B C13B H13C 109.4
N12B C13B H13D 109.4
C7B C13B H13D 109.4
H13C C13B H13D 108.0

loop_
_geom_bond_atom_site_label_1
_geom_bond_atom_site_label_2
_geom_bond_distance
N1A C2A 1.375(5)
N1A C6A 1.382(5)
N1A C10A 1.493(5)
C2A O2A 1.279(5)
C2A C3A 1.411(6)
O2A H2 1.2169
C3A C4A 1.365(6)
C3A H3A 0.9500
C4A C5A 1.397(6)
C4A H4A 0.9500
C5A C6A 1.375(6)
C5A H5A 0.9500
C6A C7A 1.507(6)
C7A C8A 1.523(6)
C7A C13A 1.542(5)
C7A H7A 1.0000
C8A C9A 1.532(5)
C8A H8A 0.9900
C8A H8B 0.9900
C9A C10A 1.516(6)
C9A C11A 1.522(6)
C9A H9A 1.0000
C10A H10A 0.9900
C10A H10B 0.9900
C11A N12A 1.490(6)
C11A H11A 0.9900
C11A H11B 0.9900
N12A C13A 1.495(5)
N12A H12A 0.9100
N12A H12B 0.9100
C13A H13A 0.9900
C13A H13B 0.9900
N1B C2B 1.366(5)
N1B C6B 1.372(5)
N1B C10B 1.491(5)
C2B O2B 1.290(5)
C2B C3B 1.402(6)
O2B H2 1.2165
C3B C4B 1.370(6)
C3B H3B 0.9500
C4B C5B 1.392(6)
C4B H4B 0.9500
C5B C6B 1.370(6)
C5B H5B 0.9500
C6B C7B 1.506(6)
C7B C8B 1.529(6)
C7B C13B 1.534(5)
C7B H7B 1.0000
C8B C9B 1.523(7)
C8B H8C 0.9900
C8B H8D 0.9900
C9B C10B 1.516(6)
C9B C11B 1.527(6)
C9B H9B 1.0000
C10B H10C 0.9900
C10B H10D 0.9900
C11B N12B 1.492(5)
C11B H11C 0.9900
C11B H11D 0.9900
N12B C13B 1.488(5)
N12B H12C 0.9100
N12B H12D 0.9100
C13B H13C 0.9900
C13B H13D 0.9900

loop_
_geom_hbond_atom_site_label_D
_geom_hbond_atom_site_label_H
_geom_hbond_atom_site_label_A
_geom_hbond_site_symmetry_A
_geom_hbond_distance_DH
_geom_hbond_distance_HA
_geom_hbond_distance_DA
_geom_hbond_angle_DHA
O2B H2 O2A . 1.22 1.22 2.433(4) 180.0
N12A H12A Br3 1_455 0.91 2.28 3.176(3) 169.3
N12A H12B Br2 . 0.91 2.38 3.249(4) 160.7
N12B H12C Br1 . 0.91 2.35 3.234(4) 163.9
N12B H12D Br2 2_646 0.91 2.40 3.264(3) 158.8

loop_
_geom_torsion_atom_site_label_1
_geom_torsion_atom_site_label_2
_geom_torsion_atom_site_label_3
_geom_torsion_atom_site_label_4
_geom_torsion
C6A N1A C2A O2A -178.8(3)
C10A N1A C2A O2A 1.0(5)
C6A N1A C2A C3A 1.4(5)
C10A N1A C2A C3A -178.8(3)
O2A C2A C3A C4A 178.4(4)
N1A C2A C3A C4A -1.8(6)
C2A C3A C4A C5A 1.1(6)
C3A C4A C5A C6A 0.1(6)
C4A C5A C6A N1A -0.5(6)
C4A C5A C6A C7A -177.1(4)
C2A N1A C6A C5A -0.2(5)
C10A N1A C6A C5A 179.9(3)
C2A N1A C6A C7A 176.4(3)
C10A N1A C6A C7A -3.4(5)
C5A C6A C7A C8A -154.7(4)
N1A C6A C7A C8A 28.7(5)
C5A C6A C7A C13A 82.8(4)
N1A C6A C7A C13A -93.8(4)
C6A C7A C8A C9A -59.0(4)
C13A C7A C8A C9A 63.2(4)
C7A C8A C9A C10A 65.7(4)
C7A C8A C9A C11A -61.0(4)
C2A N1A C10A C9A -169.6(3)
C6A N1A C10A C9A 10.3(5)
C11A C9A C10A N1A 82.9(4)
C8A C9A C10A N1A -41.5(5)
C10A C9A C11A N12A -68.3(4)
C8A C9A C11A N12A 55.7(5)
C9A C11A N12A C13A -51.1(4)
C11A N12A C13A C7A 52.0(4)
C6A C7A C13A N12A 64.3(4)
C8A C7A C13A N12A -59.3(4)
C6B N1B C2B O2B 178.5(3)
C10B N1B C2B O2B -2.9(5)
C6B N1B C2B C3B -1.5(5)
C10B N1B C2B C3B 177.1(4)
O2B C2B C3B C4B -179.2(4)
N1B C2B C3B C4B 0.8(6)
C2B C3B C4B C5B 0.1(6)
C3B C4B C5B C6B -0.4(6)
C4B C5B C6B N1B -0.3(6)
C4B C5B C6B C7B 177.8(4)
C2B N1B C6B C5B 1.2(5)
C10B N1B C6B C5B -177.3(4)
C2B N1B C6B C7B -176.9(3)
C10B N1B C6B C7B 4.6(5)
C5B C6B C7B C8B -150.0(4)
N1B C6B C7B C8B 28.0(5)
C5B C6B C7B C13B 86.5(4)
N1B C6B C7B C13B -95.4(4)
C6B C7B C8B C9B -61.8(4)
C13B C7B C8B C9B 62.4(4)
C7B C8B C9B C10B 65.0(4)
C7B C8B C9B C11B -61.5(5)
C2B N1B C10B C9B 179.9(3)
C6B N1B C10B C9B -1.5(5)
C8B C9B C10B N1B -34.1(5)
C11B C9B C10B N1B 91.2(4)
C10B C9B C11B N12B -68.7(5)
C8B C9B C11B N12B 56.1(5)
C9B C11B N12B C13B -50.0(5)
C11B N12B C13B C7B 51.0(5)
C6B C7B C13B N12B 65.6(5)
C8B C7B C13B N12B -58.1(5)

_cod_database_fobs_code 2021287
